data_4341410
loop_
_publ_author_name
'Qiu, Jie'
'Ling, Jie'
'Sieradzki, Claire'
'Nguyen, Kevin'
'Wylie, Ernest M.'
'Szymanowski, Jennifer E. S.'
'Burns, Peter C.'

_publ_section_title
;
 Expanding the Crystal Chemistry of Uranyl Peroxides: Four Hybrid
 Uranyl-Peroxide Structures Containing EDTA.
;
_journal_name_full 'Inorganic chemistry'
_journal_page_first 141028111602002
_journal_paper_doi 10.1021/ic5018906
_journal_year 2014
_chemical_formula_moiety Li8K6(UO2)8(O2)6(C10H12O10N2)2(NO3)6(H2O)26
_chemical_formula_sum 'C20 K6 Li8 N10 O92 U8'
_chemical_formula_weight 4046.66
_chemical_melting_point ?
_chemical_name_common U8-NO3
_chemical_name_systematic
; 
 ? 
;
_space_group_IT_number 2
_symmetry_cell_setting triclinic
_symmetry_space_group_name_Hall '-P 1'
_symmetry_space_group_name_H-M 'P -1'
_atom_sites_solution_primary direct
_atom_sites_solution_secondary difmap
_audit_creation_method SHELXL-97
_cell_angle_alpha 93.156(3)
_cell_angle_beta 94.272(3)
_cell_angle_gamma 106.106(3)
_cell_formula_units_Z 2
_cell_length_a 13.477(3)
_cell_length_b 14.799(4)
_cell_length_c 24.568(6)
_cell_measurement_reflns_used 20665
_cell_measurement_temperature 100(2)
_cell_measurement_theta_max 27.27
_cell_measurement_theta_min 1.44
_cell_volume 4680(2)
_computing_cell_refinement APEX2
_computing_data_collection APEX2
_computing_data_reduction APEX2
_computing_molecular_graphics CrystalMaker
_computing_publication_material 'SHELCIF-97 (Sheldrick, 2008)'
_computing_structure_refinement 'SHELXL-97 (Sheldrick, 2008)'
_computing_structure_solution 'SHELXS-97 (Sheldrick, 2008)'
_diffrn_ambient_temperature 100(2)
_diffrn_detector_area_resol_mean 0
_diffrn_measured_fraction_theta_full 0.984
_diffrn_measured_fraction_theta_max 0.984
_diffrn_measurement_device_type 'Bruker APEX2 QUAZAR'
_diffrn_measurement_method Sphere
_diffrn_radiation_monochromator graphite
_diffrn_radiation_source 'fine-focus sealed tube'
_diffrn_radiation_type MoK\a
_diffrn_radiation_wavelength 0.71073
_diffrn_reflns_av_R_equivalents 0.0561
_diffrn_reflns_av_sigmaI/netI 0.0742
_diffrn_reflns_limit_h_max 17
_diffrn_reflns_limit_h_min -17
_diffrn_reflns_limit_k_max 19
_diffrn_reflns_limit_k_min -19
_diffrn_reflns_limit_l_max 31
_diffrn_reflns_limit_l_min -31
_diffrn_reflns_number 54013
_diffrn_reflns_theta_full 27.27
_diffrn_reflns_theta_max 27.27
_diffrn_reflns_theta_min 1.44
_exptl_absorpt_coefficient_mu 14.194
_exptl_absorpt_correction_T_max 0.701
_exptl_absorpt_correction_T_min 0.137
_exptl_absorpt_correction_type multi-scan
_exptl_absorpt_process_details SADABS
_exptl_crystal_colour yellow
_exptl_crystal_density_diffrn 2.872
_exptl_crystal_density_meas ?
_exptl_crystal_density_method 'not measured'
_exptl_crystal_description tabular
_exptl_crystal_F_000 3600
_exptl_crystal_size_max 0.220
_exptl_crystal_size_mid 0.125
_exptl_crystal_size_min 0.025
_refine_diff_density_max 3.538
_refine_diff_density_min -1.811
_refine_diff_density_rms 0.318
_refine_ls_extinction_method none
_refine_ls_goodness_of_fit_ref 0.972
_refine_ls_matrix_type full
_refine_ls_number_parameters 663
_refine_ls_number_reflns 20665
_refine_ls_number_restraints 0
_refine_ls_restrained_S_all 0.972
_refine_ls_R_factor_all 0.0784
_refine_ls_R_factor_gt 0.0498
_refine_ls_shift/su_max 0.002
_refine_ls_shift/su_mean 0.000
_refine_ls_structure_factor_coef Fsqd
_refine_ls_weighting_details 'calc w=1/[\s^2^(Fo^2^)+(0.1000P)^2^+0.0000P] where P=(Fo^2^+2Fc^2^)/3'
_refine_ls_weighting_scheme calc
_refine_ls_wR_factor_gt 0.1404
_refine_ls_wR_factor_ref 0.1594
_reflns_number_gt 14948
_reflns_number_total 20665
_reflns_threshold_expression >2sigma(I)
_cod_data_source_file ic5018906_si_002.cif
_cod_data_source_block compound2
_cod_depositor_comments
;
The following automatic conversions were performed:

'_chemical_melting_point' value 'n/a' was changed to '?' - the value
is undefined or not given.

Automatic conversion script
Id: cif_fix_values 2827 2014-09-09 07:05:25Z andrius 

The following automatic conversions were performed:

'_exptl_crystal_density_meas' value 'n/a' was changed to '?' - the
value is perceived as not measured.

Automatic conversion script
Id: cif_fix_values 3008 2015-01-20 13:52:24Z robertas 
;
_cod_original_sg_symbol_H-M P-1
_cod_database_code 4341410

loop_
_symmetry_equiv_pos_as_xyz
'x, y, z'
'-x, -y, -z'

loop_
_atom_site_label
_atom_site_type_symbol
_atom_site_fract_x
_atom_site_fract_y
_atom_site_fract_z
_atom_site_U_iso_or_equiv
_atom_site_adp_type
_atom_site_occupancy
_atom_site_symmetry_multiplicity
_atom_site_calc_flag
_atom_site_refinement_flags
U1 U 0.70331(3) 0.02689(3) 0.198129(18) 0.01524(11) Uani 1 1 d .
U2 U 1.27364(3) 0.49197(3) 0.311198(18) 0.01633(11) Uani 1 1 d .
U3 U 0.35970(3) -0.21691(3) 0.161759(19) 0.01679(11) Uani 1 1 d .
U4 U 0.46032(3) -0.25779(3) 0.009658(19) 0.01452(11) Uani 1 1 d .
U5 U 1.61427(3) 0.73816(3) 0.342037(19) 0.01603(11) Uani 1 1 d .
U6 U 0.74860(3) -0.05445(3) 0.038850(18) 0.01348(11) Uani 1 1 d .
U7 U 1.24857(3) 0.55809(3) 0.475326(18) 0.01263(11) Uani 1 1 d .
U8 U 1.53650(3) 0.76093(3) 0.502017(19) 0.01545(11) Uani 1 1 d .
K1 K 0.5359(2) -0.03115(18) -0.07518(11) 0.0179(9) Uani 0.990(11) 1 d P
K2 K 1.4708(2) 0.52292(19) 0.57962(11) 0.0185(9) Uani 0.991(11) 1 d P
K3 K 1.3369(3) 0.7713(3) 0.31689(15) 0.0277(12) Uani 0.835(11) 1 d P
K4 K 1.2624(3) 0.5088(3) 0.15541(14) 0.0310(13) Uani 0.856(11) 1 d P
K5 K 0.7147(3) 0.0219(3) 0.35779(16) 0.0368(14) Uani 0.819(11) 1 d P
K6 K 0.6412(3) -0.2520(3) 0.18198(18) 0.0362(15) Uani 0.775(11) 1 d P
K7 K 1.2473(4) 0.6836(3) 0.6392(3) 0.054(2) Uani 0.734(12) 1 d P
O1 O 1.3469(6) 0.4986(6) 0.4692(3) 0.0159(18) Uiso 1 1 d .
O2 O 1.1112(6) 0.4154(6) 0.4801(3) 0.0141(17) Uiso 1 1 d .
O3 O 1.4385(6) 0.6231(6) 0.3173(3) 0.0199(19) Uiso 1 1 d .
O4 O 0.4377(6) -0.1437(6) 0.0178(3) 0.0159(18) Uiso 1 1 d .
O5 O 0.6340(6) -0.2012(6) 0.0436(3) 0.0195(19) Uiso 1 1 d .
O6 O 0.2862(6) -0.3388(6) -0.0283(3) 0.0151(17) Uiso 1 1 d .
O7 O 1.5596(6) 0.6488(6) 0.4879(3) 0.0155(17) Uiso 1 1 d .
O8 O 1.5080(6) 0.7691(6) 0.4072(3) 0.0175(18) Uiso 1 1 d .
O9 O 1.2629(6) 0.5979(6) 0.3840(3) 0.0180(18) Uiso 1 1 d .
O10 O 1.6503(6) 0.6487(6) 0.3780(3) 0.0174(18) Uiso 1 1 d .
O11 O 0.8548(7) 0.1604(6) 0.2130(4) 0.023(2) Uiso 1 1 d .
O12 O 0.8895(6) 0.0846(6) 0.0331(3) 0.0194(19) Uiso 1 1 d .
O13 O 0.6502(6) 0.0055(6) 0.0376(3) 0.0192(19) Uiso 1 1 d .
O14 O 0.3300(7) -0.1313(6) 0.1196(3) 0.0208(19) Uiso 1 1 d .
O15 O 0.4410(7) -0.2329(6) -0.0851(3) 0.0212(19) Uiso 1 1 d .
O16 O 1.3616(6) 0.7068(6) 0.4731(3) 0.0192(19) Uiso 1 1 d .
O17 O 0.6429(7) 0.0885(6) 0.1513(3) 0.0207(19) Uiso 1 1 d .
O18 O 1.1266(7) 0.3575(6) 0.3009(3) 0.0208(19) Uiso 1 1 d .
O19 O 0.7549(6) -0.0152(6) -0.0545(3) 0.0175(18) Uiso 1 1 d .
O20 O 1.5734(7) 0.8248(6) 0.3044(4) 0.025(2) Uiso 1 1 d .
O21 O 1.3435(6) 0.4287(6) 0.3523(3) 0.0184(18) Uiso 1 1 d .
O22 O 0.6322(6) -0.1835(6) -0.0158(3) 0.0170(18) Uiso 1 1 d .
O23 O 1.1187(7) 0.7224(6) 0.7218(3) 0.0216(19) Uiso 1 1 d .
O24 O 0.5348(6) -0.1018(6) 0.1886(3) 0.0202(19) Uiso 1 1 d .
O25 O 1.2503(6) 0.5131(6) 0.5682(3) 0.0192(19) Uiso 1 1 d .
O26 O 0.7372(7) 0.1541(6) 0.2705(3) 0.0213(19) Uiso 1 1 d .
O27 O 1.3687(6) 0.6852(6) 0.5331(3) 0.0191(19) Uiso 1 1 d .
O28 O 0.8478(6) -0.1142(6) 0.0371(3) 0.0185(18) Uiso 1 1 d .
O29 O 1.5607(7) 0.6280(6) 0.2609(4) 0.023(2) Uiso 1 1 d .
O30 O 0.8118(6) 0.0017(6) 0.1323(3) 0.0170(18) Uiso 1 1 d .
O31 O 0.4829(7) -0.3725(6) -0.0013(3) 0.0208(19) Uiso 1 1 d .
O32 O 0.7592(7) -0.0350(6) 0.2466(3) 0.0210(19) Uiso 1 1 d .
O33 O 1.7131(6) 0.8389(6) 0.5328(3) 0.0170(18) Uiso 1 1 d .
O34 O 0.7202(6) -0.0840(6) 0.1301(3) 0.0203(19) Uiso 1 1 d .
O35 O 0.9579(7) 0.3212(6) 0.1441(4) 0.025(2) Uiso 1 1 d .
O36 O 0.3665(6) -0.3151(6) 0.0860(3) 0.0183(18) Uiso 1 1 d .
O37 O 0.4740(6) -0.2597(6) 0.1053(3) 0.0201(19) Uiso 1 1 d .
O38 O 0.0262(7) -0.3391(6) 0.0490(4) 0.023(2) Uiso 1 1 d .
O39 O 0.3896(7) -0.2994(6) 0.2056(4) 0.023(2) Uiso 1 1 d .
O40 O 0.5578(7) 0.0135(6) 0.2551(4) 0.026(2) Uiso 1 1 d .
O41 O 1.4072(7) 0.5158(6) 0.2470(3) 0.0217(19) Uiso 1 1 d .
O42 O 1.5701(7) 0.7325(6) 0.5956(4) 0.023(2) Uiso 1 1 d .
O43 O 0.1885(7) -0.3276(6) 0.1425(4) 0.022(2) Uiso 1 1 d .
O44 O 1.7526(6) 0.7457(6) 0.2827(3) 0.0186(18) Uiso 1 1 d .
O45 O 1.1492(7) 0.6158(6) 0.4837(3) 0.0216(19) Uiso 1 1 d .
O46 O 1.6166(6) 0.8272(6) 0.4236(3) 0.0194(19) Uiso 1 1 d .
O47 O 0.8330(7) 0.0036(6) -0.1314(4) 0.022(2) Uiso 1 1 d .
O48 O 1.2072(7) 0.5561(6) 0.2676(4) 0.025(2) Uiso 1 1 d .
O49 O 1.5126(7) 0.8741(6) 0.5179(4) 0.024(2) Uiso 1 1 d .
O50 O 1.7881(7) 0.8462(6) 0.3557(4) 0.0212(19) Uiso 1 1 d .
O51 O 1.0372(7) 0.4664(7) 0.1235(4) 0.029(2) Uiso 1 1 d .
O52 O 1.1754(6) 0.5094(6) 0.3831(3) 0.0163(18) Uiso 1 1 d .
O53 O 1.9620(8) 0.8429(7) 0.4426(4) 0.033(2) Uiso 1 1 d .
O54 O 0.4143(7) -0.2791(7) -0.1732(4) 0.032(2) Uiso 1 1 d .
O55 O 0.4035(7) -0.0989(6) 0.2397(3) 0.023(2) Uiso 1 1 d .
O56 O 1.1741(7) 0.4859(7) 0.6449(4) 0.032(2) Uiso 1 1 d .
O57 O 1.2342(7) 0.3664(7) 0.2373(4) 0.028(2) Uiso 1 1 d .
O58 O 1.0279(7) 0.1941(6) 0.3668(4) 0.026(2) Uiso 1 1 d .
O59 O 0.9529(8) 0.0460(7) 0.3833(4) 0.032(2) Uiso 1 1 d .
O60 O 0.8777(7) 0.1423(7) 0.5200(4) 0.028(2) Uiso 1 1 d .
O61 O 1.1317(7) 0.3567(7) -0.0076(4) 0.029(2) Uiso 1 1 d .
O62 O 0.2115(7) -0.2244(7) 0.2140(4) 0.026(2) Uiso 1 1 d .
O63 O 0.0541(8) -0.3270(7) 0.1909(4) 0.036(2) Uiso 1 1 d .
O64 O 1.1018(7) 0.2383(7) 0.2360(4) 0.029(2) Uiso 1 1 d .
O65 O 1.9155(7) 0.8415(7) 0.3016(4) 0.028(2) Uiso 1 1 d .
O66 O 1.6169(8) 0.7777(7) 0.6842(4) 0.036(2) Uiso 1 1 d .
O67 O 1.0162(7) 0.1286(6) 0.1313(3) 0.0210(19) Uiso 1 1 d .
O68 O 0.5800(8) -0.1152(7) -0.1771(4) 0.032(2) Uiso 1 1 d .
O69 O 1.0266(7) 0.6129(7) 0.6143(4) 0.031(2) Uiso 1 1 d .
O70 O 1.1874(8) 0.5357(7) 0.0445(4) 0.033(2) Uiso 1 1 d .
O71 O 0.8045(8) -0.0317(7) 0.4598(4) 0.037(3) Uiso 1 1 d .
O72 O 1.1471(8) 0.7276(8) 0.3686(4) 0.044(3) Uiso 1 1 d .
O73 O 1.2853(8) 0.3173(8) 0.0579(4) 0.041(3) Uiso 1 1 d .
O74 O 1.4348(7) 0.3492(7) 0.2244(4) 0.030(2) Uiso 1 1 d .
O75 O -0.0173(8) -0.3196(7) 0.2876(4) 0.037(3) Uiso 1 1 d .
O76 O -0.1488(11) -0.4226(10) 0.1425(6) 0.065(4) Uiso 1 1 d .
O77 O 1.2423(8) 0.2218(8) 0.1487(4) 0.043(3) Uiso 1 1 d .
O78 O 1.7696(8) 0.8934(8) 0.7579(4) 0.045(3) Uiso 1 1 d .
O79 O 1.0461(9) 0.5314(8) 0.7432(5) 0.046(3) Uiso 1 1 d .
O80 O 0.9975(9) 0.0442(8) 0.2681(5) 0.050(3) Uiso 1 1 d .
O81 O 0.1330(9) -0.0849(8) 0.2524(5) 0.047(3) Uiso 1 1 d .
O82 O 0.5463(9) -0.0085(8) 0.4191(5) 0.047(3) Uiso 1 1 d .
O83 O -0.2363(9) -0.4290(8) 0.2420(5) 0.047(3) Uiso 1 1 d .
O84 O 1.2622(10) 0.8219(9) 0.5651(5) 0.058(3) Uiso 1 1 d .
O85 O 0.9608(10) -0.0818(9) 0.1691(5) 0.060(3) Uiso 1 1 d .
O86 O 1.4210(12) 0.4972(11) 0.0873(6) 0.079(4) Uiso 1 1 d .
O87 O 0.7981(12) -0.2576(11) 0.1186(7) 0.089(5) Uiso 1 1 d .
O88 O 1.3336(13) 0.8676(12) 0.4258(7) 0.094(5) Uiso 1 1 d .
O89 O 1.1481(13) 0.9332(12) 0.3614(7) 0.094(5) Uiso 1 1 d .
O90 O 1.4250(17) 0.5999(16) 0.6798(9) 0.138(8) Uiso 1 1 d .
O91 O 1.5652(19) 0.4437(18) 0.2118(10) 0.167(10) Uiso 1 1 d .
O92 O 0.559(2) 0.159(2) 0.3317(12) 0.208(12) Uiso 1 1 d .
N1 N 0.2252(7) -0.3154(7) -0.0710(4) 0.014(2) Uiso 1 1 d .
N2 N 1.1075(7) 0.3395(6) 0.5139(4) 0.012(2) Uiso 1 1 d .
N3 N 1.7840(8) 0.8120(7) 0.5699(4) 0.015(2) Uiso 1 1 d .
N4 N 0.8986(7) 0.1593(7) -0.0027(4) 0.015(2) Uiso 1 1 d .
N5 N 0.4985(10) -0.0625(9) 0.2299(5) 0.039(3) Uiso 1 1 d .
N6 N 1.1507(10) 0.3174(9) 0.2567(5) 0.034(3) Uiso 1 1 d .
N7 N 1.8217(10) 0.8110(9) 0.3123(5) 0.036(3) Uiso 1 1 d .
N8 N 0.8272(9) 0.1997(8) 0.2539(5) 0.030(3) Uiso 1 1 d .
N9 N 0.1476(11) -0.2935(10) 0.1827(6) 0.043(3) Uiso 1 1 d .
N10 N 1.4694(10) 0.5890(9) 0.2724(5) 0.034(3) Uiso 1 1 d .
C1 C 0.1212(9) -0.3931(9) -0.0730(5) 0.017(3) Uiso 1 1 d .
C2 C 0.8048(10) 0.1967(9) 0.0000(5) 0.020(3) Uiso 1 1 d .
C3 C 1.7826(9) 0.7100(8) 0.5542(5) 0.014(2) Uiso 1 1 d .
C4 C 1.2010(9) 0.3034(8) 0.5062(5) 0.015(2) Uiso 1 1 d .
C5 C 0.2165(9) -0.2158(8) -0.0600(5) 0.014(2) Uiso 1 1 d .
C6 C 1.0059(9) 0.2704(8) 0.4952(5) 0.014(2) Uiso 1 1 d .
C7 C 0.8237(9) 0.0278(8) -0.0835(5) 0.013(2) Uiso 1 1 d .
C8 C 0.2695(10) -0.3247(9) -0.1251(5) 0.020(3) Uiso 1 1 d .
C9 C 1.1035(10) 0.3736(9) 0.5720(5) 0.020(3) Uiso 1 1 d .
C10 C 1.8853(10) 0.8863(9) 0.5685(5) 0.020(3) Uiso 1 1 d .
C11 C 1.7506(10) 0.8183(9) 0.6271(5) 0.023(3) Uiso 1 1 d .
C12 C 0.9044(9) 0.1206(9) -0.0590(5) 0.017(3) Uiso 1 1 d .
C13 C 0.9986(10) 0.2287(9) 0.0162(5) 0.019(3) Uiso 1 1 d .
C14 C 0.9646(9) 0.3938(9) 0.1188(5) 0.018(3) Uiso 1 1 d .
C15 C 2.0275(10) 0.8173(9) 0.4721(5) 0.021(3) Uiso 1 1 d .
C16 C 0.3833(10) -0.2748(9) -0.1275(5) 0.020(3) Uiso 1 1 d .
C17 C 1.1826(9) 0.4634(9) 0.5955(5) 0.018(3) Uiso 1 1 d .
C18 C 1.0232(10) 0.1201(9) 0.3892(5) 0.021(3) Uiso 1 1 d .
C19 C 1.6366(10) 0.7714(9) 0.6357(5) 0.023(3) Uiso 1 1 d .
C20 C 1.0371(10) 0.3159(9) -0.0187(5) 0.020(3) Uiso 1 1 d .
Li1 Li 0.894(2) -0.073(2) 0.4069(12) 0.048(7) Uiso 1 1 d .
Li2 Li 1.121(2) 0.444(2) 0.7111(12) 0.044(7) Uiso 1 1 d .
Li3 Li 1.182(3) 0.851(2) 0.4103(14) 0.060(9) Uiso 1 1 d .
Li4 Li 0.981(3) -0.085(2) 0.2436(14) 0.060(9) Uiso 1 1 d .
Li5 Li 0.9985(17) 0.2924(15) 0.3286(9) 0.021(5) Uiso 1 1 d .
Li6 Li 0.9819(17) 0.2177(15) 0.1834(9) 0.022(5) Uiso 1 1 d .
Li7 Li 0.0905(18) -0.4163(17) 0.0890(10) 0.027(5) Uiso 1 1 d .
Li8 Li 1.273(2) 0.1034(18) 0.1665(10) 0.035(6) Uiso 1 1 d .

loop_
_atom_site_aniso_label
_atom_site_aniso_U_11
_atom_site_aniso_U_22
_atom_site_aniso_U_33
_atom_site_aniso_U_23
_atom_site_aniso_U_13
_atom_site_aniso_U_12
U1 0.0114(2) 0.0139(2) 0.0172(2) 0.00173(18) -0.00011(17) -0.00145(18)
U2 0.0118(2) 0.0184(2) 0.0162(2) 0.00222(18) -0.00103(17) 0.00037(19)
U3 0.0118(2) 0.0172(2) 0.0181(2) 0.00393(18) 0.00116(17) -0.00181(18)
U4 0.0103(2) 0.0113(2) 0.0200(2) 0.00127(17) 0.00013(17) 0.00013(17)
U5 0.0116(2) 0.0142(2) 0.0201(2) 0.00389(18) 0.00088(17) -0.00028(18)
U6 0.0083(2) 0.0131(2) 0.0176(2) 0.00121(17) -0.00003(16) 0.00082(17)
U7 0.0086(2) 0.0104(2) 0.0178(2) -0.00024(17) 0.00089(16) 0.00138(17)
U8 0.0101(2) 0.0099(2) 0.0248(3) -0.00204(18) 0.00020(18) 0.00107(17)
K1 0.0120(14) 0.0153(15) 0.0239(16) 0.0000(11) 0.0007(11) 0.0004(11)
K2 0.0124(14) 0.0164(15) 0.0245(16) -0.0019(11) -0.0012(11) 0.0020(11)
K3 0.023(2) 0.036(2) 0.025(2) 0.0100(16) 0.0072(15) 0.0079(16)
K4 0.038(2) 0.030(2) 0.022(2) 0.0015(15) -0.0121(15) 0.0084(17)
K5 0.050(3) 0.040(3) 0.026(2) -0.0014(17) -0.0024(18) 0.025(2)
K6 0.027(2) 0.036(3) 0.041(3) 0.017(2) -0.0019(18) 0.0012(19)
K7 0.063(4) 0.025(3) 0.082(4) 0.012(3) 0.039(3) 0.016(3)

loop_
_atom_type_symbol
_atom_type_description
_atom_type_scat_dispersion_real
_atom_type_scat_dispersion_imag
_atom_type_scat_source
O O 0.0106 0.0060 'International Tables Vol C Tables 4.2.6.8 and 6.1.1.4'
U U -9.6767 9.6646 'International Tables Vol C Tables 4.2.6.8 and 6.1.1.4'
K K 0.2009 0.2494 'International Tables Vol C Tables 4.2.6.8 and 6.1.1.4'
N N 0.0061 0.0033 'International Tables Vol C Tables 4.2.6.8 and 6.1.1.4'
C C 0.0033 0.0016 'International Tables Vol C Tables 4.2.6.8 and 6.1.1.4'
Li Li -0.0003 0.0001 'International Tables Vol C Tables 4.2.6.8 and 6.1.1.4'

loop_
_geom_angle_atom_site_label_1
_geom_angle_atom_site_label_2
_geom_angle_atom_site_label_3
_geom_angle
_geom_angle_site_symmetry_1
_geom_angle_site_symmetry_3
O32 U1 O17 177.6(4) . .
O32 U1 O30 91.7(3) . .
O17 U1 O30 90.6(3) . .
O32 U1 O34 87.5(3) . .
O17 U1 O34 94.0(3) . .
O30 U1 O34 37.3(3) . .
O32 U1 O11 90.6(3) . .
O17 U1 O11 90.6(3) . .
O30 U1 O11 75.0(3) . .
O34 U1 O11 112.1(3) . .
O32 U1 O26 86.2(3) . .
O17 U1 O26 92.8(3) . .
O30 U1 O26 128.6(3) . .
O34 U1 O26 164.4(3) . .
O11 U1 O26 53.7(3) . .
O32 U1 O40 88.8(3) . .
O17 U1 O40 88.8(3) . .
O30 U1 O40 164.5(3) . .
O34 U1 O40 127.3(3) . .
O11 U1 O40 120.5(3) . .
O26 U1 O40 66.9(3) . .
O32 U1 O24 91.2(3) . .
O17 U1 O24 87.4(3) . .
O30 U1 O24 111.1(3) . .
O34 U1 O24 74.1(3) . .
O11 U1 O24 173.6(3) . .
O26 U1 O24 120.3(3) . .
O40 U1 O24 53.4(3) . .
O32 U1 N8 88.7(4) . .
O17 U1 N8 91.5(4) . .
O30 U1 N8 101.1(3) . .
O34 U1 N8 138.0(3) . .
O11 U1 N8 26.2(3) . .
O26 U1 N8 27.5(3) . .
O40 U1 N8 94.4(3) . .
O24 U1 N8 147.8(3) . .
O32 U1 N5 90.4(4) . .
O17 U1 N5 87.4(4) . .
O30 U1 N5 138.4(3) . .
O34 U1 N5 101.4(3) . .
O11 U1 N5 146.5(3) . .
O26 U1 N5 93.0(3) . .
O40 U1 N5 26.1(3) . .
O24 U1 N5 27.3(3) . .
N8 U1 N5 120.4(4) . .
O32 U1 K5 45.9(3) . .
O17 U1 K5 132.1(3) . .
O30 U1 K5 134.0(2) . .
O34 U1 K5 130.9(2) . .
O11 U1 K5 86.8(2) . .
O26 U1 K5 48.9(2) . .
O40 U1 K5 53.2(2) . .
O24 U1 K5 90.1(2) . .
N8 U1 K5 67.2(2) . .
N5 U1 K5 70.3(3) . .
O32 U1 K6 58.8(3) . .
O17 U1 K6 121.2(3) . .
O30 U1 K6 76.9(2) . .
O34 U1 K6 44.7(2) . .
O11 U1 K6 137.2(2) . .
O26 U1 K6 139.2(2) . .
O40 U1 K6 90.3(2) . .
O24 U1 K6 48.3(2) . .
N8 U1 K6 147.1(2) . .
N5 U1 K6 69.0(3) . .
K5 U1 K6 90.30(9) . .
O21 U2 O48 177.5(4) . .
O21 U2 O52 90.9(3) . .
O48 U2 O52 91.6(3) . .
O21 U2 O9 94.8(3) . .
O48 U2 O9 86.9(3) . .
O52 U2 O9 37.3(3) . .
O21 U2 O18 89.8(3) . .
O48 U2 O18 91.3(4) . .
O52 U2 O18 74.2(3) . .
O9 U2 O18 111.2(3) . .
O21 U2 O57 90.9(3) . .
O48 U2 O57 88.0(4) . .
O52 U2 O57 128.3(3) . .
O9 U2 O57 164.4(3) . .
O18 U2 O57 54.2(3) . .
O21 U2 O41 89.7(3) . .
O48 U2 O41 87.8(3) . .
O52 U2 O41 164.2(3) . .
O9 U2 O41 126.9(3) . .
O18 U2 O41 121.7(3) . .
O57 U2 O41 67.5(3) . .
O21 U2 O3 87.2(3) . .
O48 U2 O3 91.5(3) . .
O52 U2 O3 111.1(3) . .
O9 U2 O3 74.2(3) . .
O18 U2 O3 174.0(3) . .
O57 U2 O3 120.6(3) . .
O41 U2 O3 53.2(3) . .
O21 U2 N6 89.5(4) . .
O48 U2 N6 90.5(4) . .
O52 U2 N6 101.4(3) . .
O9 U2 N6 138.4(3) . .
O18 U2 N6 27.2(3) . .
O57 U2 N6 27.0(3) . .
O41 U2 N6 94.4(3) . .
O3 U2 N6 147.4(3) . .
O21 U2 N10 87.5(4) . .
O48 U2 N10 90.4(4) . .
O52 U2 N10 138.4(3) . .
O9 U2 N10 101.4(3) . .
O18 U2 N10 147.3(3) . .
O57 U2 N10 93.3(3) . .
O41 U2 N10 25.8(3) . .
O3 U2 N10 27.3(3) . .
N6 U2 N10 120.1(4) . .
O21 U2 K4 128.2(3) . .
O48 U2 K4 49.6(3) . .
O52 U2 K4 138.6(2) . .
O9 U2 K4 132.2(2) . .
O18 U2 K4 91.0(2) . .
O57 U2 K4 50.4(2) . .
O41 U2 K4 47.7(2) . .
O3 U2 K4 86.7(2) . .
N6 U2 K4 70.1(3) . .
N10 U2 K4 65.9(3) . .
O21 U2 K3 124.8(3) . .
O48 U2 K3 55.1(3) . .
O52 U2 K3 82.9(2) . .
O9 U2 K3 51.1(2) . .
O18 U2 K3 138.8(2) . .
O57 U2 K3 134.4(2) . .
O41 U2 K3 83.7(2) . .
O3 U2 K3 46.4(2) . .
N6 U2 K3 145.5(3) . .
N10 U2 K3 64.6(3) . .
K4 U2 K3 84.01(8) . .
O39 U3 O14 178.1(4) . .
O39 U3 O36 89.9(3) . .
O14 U3 O36 92.0(3) . .
O39 U3 O37 85.1(3) . .
O14 U3 O37 96.3(3) . .
O36 U3 O37 37.1(3) . .
O39 U3 O43 87.0(3) . .
O14 U3 O43 93.8(3) . .
O36 U3 O43 73.1(3) . .
O37 U3 O43 109.5(3) . .
O39 U3 O62 86.5(4) . .
O14 U3 O62 92.5(3) . .
O36 U3 O62 127.1(3) . .
O37 U3 O62 161.9(3) . .
O43 U3 O62 54.0(3) . .
O39 U3 O55 88.8(3) . .
O14 U3 O55 89.3(3) . .
O36 U3 O55 164.3(3) . .
O37 U3 O55 127.3(3) . .
O43 U3 O55 122.4(3) . .
O62 U3 O55 68.4(3) . .
O39 U3 O24 90.9(3) . .
O14 U3 O24 88.2(3) . .
O36 U3 O24 110.4(3) . .
O37 U3 O24 73.7(3) . .
O43 U3 O24 176.0(3) . .
O62 U3 O24 122.5(3) . .
O55 U3 O24 54.1(3) . .
O39 U3 N9 87.1(4) . .
O14 U3 N9 92.8(4) . .
O36 U3 N9 100.1(3) . .
O37 U3 N9 136.3(3) . .
O43 U3 N9 27.1(3) . .
O62 U3 N9 27.0(3) . .
O55 U3 N9 95.4(3) . .
O24 U3 N9 149.4(3) . .
O39 U3 N5 90.9(4) . .
O14 U3 N5 87.6(4) . .
O36 U3 N5 137.9(3) . .
O37 U3 N5 101.1(3) . .
O43 U3 N5 149.0(3) . .
O62 U3 N5 94.9(3) . .
O55 U3 N5 26.5(3) . .
O24 U3 N5 27.6(3) . .
N9 U3 N5 121.9(4) . .
O39 U3 K3 51.3(3) . 1_445
O14 U3 K3 126.9(3) . 1_445
O36 U3 K3 139.2(2) . 1_445
O37 U3 K3 131.6(2) . 1_445
O43 U3 K3 90.4(2) . 1_445
O62 U3 K3 49.9(2) . 1_445
O55 U3 K3 46.2(2) . 1_445
O24 U3 K3 85.6(2) . 1_445
N9 U3 K3 69.5(3) . 1_445
N5 U3 K3 64.7(3) . 1_445
O39 U3 K4 48.3(3) . 1_445
O14 U3 K4 133.2(3) . 1_445
O36 U3 K4 56.2(2) . 1_445
O37 U3 K4 78.4(2) . 1_445
O43 U3 K4 47.7(2) . 1_445
O62 U3 K4 84.1(2) . 1_445
O55 U3 K4 130.9(2) . 1_445
O24 U3 K4 132.2(2) . 1_445
N9 U3 K4 64.7(3) . 1_445
N5 U3 K4 139.2(3) . 1_445
K3 U3 K4 84.93(8) 1_445 1_445
O4 U4 O31 177.9(4) . .
O4 U4 O5 93.5(3) . .
O31 U4 O5 87.1(3) . .
O4 U4 O37 88.5(3) . .
O31 U4 O37 93.7(3) . .
O5 U4 O37 70.6(3) . .
O4 U4 O15 82.6(3) . .
O31 U4 O15 95.2(3) . .
O5 U4 O15 110.1(3) . .
O37 U4 O15 171.1(3) . .
O4 U4 O36 93.3(3) . .
O31 U4 O36 88.4(3) . .
O5 U4 O36 106.2(3) . .
O37 U4 O36 36.3(3) . .
O15 U4 O36 143.6(3) . .
O4 U4 O6 95.1(3) . .
O31 U4 O6 84.3(3) . .
O5 U4 O6 171.4(3) . .
O37 U4 O6 110.4(3) . .
O15 U4 O6 70.3(3) . .
O36 U4 O6 74.1(3) . .
O4 U4 O22 89.6(3) . .
O31 U4 O22 89.7(3) . .
O5 U4 O22 36.7(3) . .
O37 U4 O22 106.9(3) . .
O15 U4 O22 73.4(3) . .
O36 U4 O22 142.9(3) . .
O6 U4 O22 142.5(3) . .
O4 U4 K1 47.5(3) . .
O31 U4 K1 130.6(3) . .
O5 U4 K1 82.0(2) . .
O37 U4 K1 126.5(2) . .
O15 U4 K1 46.1(2) . .
O36 U4 K1 140.8(2) . .
O6 U4 K1 103.29(19) . .
O22 U4 K1 54.9(2) . .
O4 U4 K1 16.8(3) . 2_655
O31 U4 K1 164.9(3) . 2_655
O5 U4 K1 80.6(2) . 2_655
O37 U4 K1 74.1(2) . 2_655
O15 U4 K1 97.1(2) . 2_655
O36 U4 K1 86.7(2) . 2_655
O6 U4 K1 108.01(19) . 2_655
O22 U4 K1 85.63(19) . 2_655
K1 U4 K1 56.32(7) . 2_655
O10 U5 O20 177.6(4) . .
O10 U5 O46 91.6(3) . .
O20 U5 O46 89.8(3) . .
O10 U5 O8 94.7(3) . .
O20 U5 O8 85.2(3) . .
O46 U5 O8 37.2(3) . .
O10 U5 O50 93.4(3) . .
O20 U5 O50 88.7(4) . .
O46 U5 O50 75.4(3) . .
O8 U5 O50 112.2(3) . .
O10 U5 O44 90.6(3) . .
O20 U5 O44 90.0(3) . .
O46 U5 O44 129.1(3) . .
O8 U5 O44 165.4(3) . .
O50 U5 O44 53.8(3) . .
O10 U5 O29 89.3(3) . .
O20 U5 O29 88.8(3) . .
O46 U5 O29 163.9(3) . .
O8 U5 O29 126.7(3) . .
O50 U5 O29 120.6(3) . .
O44 U5 O29 66.9(3) . .
O10 U5 O3 88.2(3) . .
O20 U5 O3 89.5(3) . .
O46 U5 O3 110.7(3) . .
O8 U5 O3 73.7(3) . .
O50 U5 O3 173.7(3) . .
O44 U5 O3 120.2(3) . .
O29 U5 O3 53.3(3) . .
O10 U5 N7 91.1(4) . .
O20 U5 N7 90.5(4) . .
O46 U5 N7 102.7(3) . .
O8 U5 N7 139.5(3) . .
O50 U5 N7 27.4(3) . .
O44 U5 N7 26.4(3) . .
O29 U5 N7 93.3(3) . .
O3 U5 N7 146.6(3) . .
O10 U5 N10 87.6(4) . .
O20 U5 N10 90.1(4) . .
O46 U5 N10 138.1(3) . .
O8 U5 N10 101.1(3) . .
O50 U5 N10 146.5(3) . .
O44 U5 N10 92.7(3) . .
O29 U5 N10 25.8(3) . .
O3 U5 N10 27.5(3) . .
N7 U5 N10 119.1(4) . .
O10 U5 K3 127.4(3) . .
O20 U5 K3 50.9(3) . .
O46 U5 K3 82.4(2) . .
O8 U5 K3 52.1(2) . .
O50 U5 K3 133.9(2) . .
O44 U5 K3 132.5(2) . .
O29 U5 K3 84.3(2) . .
O3 U5 K3 47.5(2) . .
N7 U5 K3 141.3(3) . .
N10 U5 K3 65.6(3) . .
O10 U5 K6 120.0(3) . 1_665
O20 U5 K6 59.3(3) . 1_665
O46 U5 K6 144.8(2) . 1_665
O8 U5 K6 139.9(2) . 1_665
O50 U5 K6 86.9(2) . 1_665
O44 U5 K6 44.1(2) . 1_665
O29 U5 K6 43.4(2) . 1_665
O3 U5 K6 87.1(2) . 1_665
N7 U5 K6 64.6(3) . 1_665
N10 U5 K6 64.1(3) . 1_665
K3 U5 K6 88.97(8) . 1_665
O13 U6 O28 177.6(4) . .
O13 U6 O5 94.2(3) . .
O28 U6 O5 86.4(3) . .
O13 U6 O34 88.7(3) . .
O28 U6 O34 93.7(3) . .
O5 U6 O34 69.2(3) . .
O13 U6 O22 89.5(3) . .
O28 U6 O22 89.6(3) . .
O5 U6 O22 37.3(3) . .
O34 U6 O22 106.0(3) . .
O13 U6 O19 82.7(3) . .
O28 U6 O19 95.0(3) . .
O5 U6 O19 110.1(3) . .
O34 U6 O19 171.3(3) . .
O22 U6 O19 72.9(3) . .
O13 U6 O12 95.3(3) . .
O28 U6 O12 84.0(3) . .
O5 U6 O12 170.5(3) . .
O34 U6 O12 111.6(3) . .
O22 U6 O12 142.1(3) . .
O19 U6 O12 70.6(3) . .
O13 U6 O30 93.3(3) . .
O28 U6 O30 88.8(3) . .
O5 U6 O30 105.2(3) . .
O34 U6 O30 36.7(3) . .
O22 U6 O30 142.4(3) . .
O19 U6 O30 144.6(3) . .
O12 U6 O30 74.9(3) . .
O13 U6 K1 46.4(3) . .
O28 U6 K1 131.5(3) . .
O5 U6 K1 82.8(2) . .
O34 U6 K1 125.2(2) . .
O22 U6 K1 55.3(2) . .
O19 U6 K1 46.8(2) . .
O12 U6 K1 103.4(2) . .
O30 U6 K1 139.65(19) . .
O13 U6 K1 18.2(3) . 2_655
O28 U6 K1 163.7(3) . 2_655
O5 U6 K1 80.3(2) . 2_655
O34 U6 K1 72.8(2) . 2_655
O22 U6 K1 85.6(2) . 2_655
O19 U6 K1 98.4(2) . 2_655
O12 U6 K1 109.1(2) . 2_655
O30 U6 K1 85.65(19) . 2_655
K1 U6 K1 56.25(7) . 2_655
O1 U7 O45 178.0(4) . .
O1 U7 O16 94.3(3) . .
O45 U7 O16 86.7(3) . .
O1 U7 O9 89.7(3) . .
O45 U7 O9 92.3(3) . .
O16 U7 O9 69.8(3) . .
O1 U7 O52 92.8(3) . .
O45 U7 O52 88.6(3) . .
O16 U7 O52 106.1(3) . .
O9 U7 O52 36.7(3) . .
O1 U7 O2 94.4(3) . .
O45 U7 O2 84.5(3) . .
O16 U7 O2 171.3(3) . .
O9 U7 O2 110.9(3) . .
O52 U7 O2 74.1(3) . .
O1 U7 O25 84.6(3) . .
O45 U7 O25 93.4(3) . .
O16 U7 O25 109.2(3) . .
O9 U7 O25 174.1(3) . .
O52 U7 O25 144.8(3) . .
O2 U7 O25 71.0(3) . .
O1 U7 O27 90.8(3) . .
O45 U7 O27 89.0(3) . .
O16 U7 O27 37.6(3) . .
O9 U7 O27 107.3(3) . .
O52 U7 O27 143.7(3) . .
O2 U7 O27 141.5(3) . .
O25 U7 O27 71.5(3) . .
O1 U7 K2 46.7(3) . .
O45 U7 K2 131.8(3) . .
O16 U7 K2 83.3(2) . .
O9 U7 K2 127.0(2) . .
O52 U7 K2 139.48(19) . .
O2 U7 K2 102.31(19) . .
O25 U7 K2 47.4(2) . .
O27 U7 K2 56.2(2) . .
O1 U7 K7 113.7(3) . .
O45 U7 K7 64.8(3) . .
O16 U7 K7 77.8(2) . .
O9 U7 K7 141.3(2) . .
O52 U7 K7 153.0(2) . .
O2 U7 K7 98.1(2) . .
O25 U7 K7 41.5(2) . .
O27 U7 K7 45.9(2) . .
K2 U7 K7 67.03(9) . .
O1 U7 K2 18.4(3) . 2_866
O45 U7 K2 163.5(3) . 2_866
O16 U7 K2 80.6(2) . 2_866
O9 U7 K2 73.5(2) . 2_866
O52 U7 K2 84.94(19) . 2_866
O2 U7 K2 108.08(19) . 2_866
O25 U7 K2 100.7(2) . 2_866
O27 U7 K2 87.3(2) . 2_866
K2 U7 K2 57.22(7) . 2_866
K7 U7 K2 121.83(9) . 2_866
O7 U8 O49 178.7(4) . .
O7 U8 O16 94.1(3) . .
O49 U8 O16 85.9(3) . .
O7 U8 O8 88.2(3) . .
O49 U8 O8 93.0(3) . .
O16 U8 O8 69.2(3) . .
O7 U8 O33 94.1(3) . .
O49 U8 O33 85.9(3) . .
O16 U8 O33 171.7(3) . .
O8 U8 O33 110.0(3) . .
O7 U8 O42 84.0(3) . .
O49 U8 O42 94.8(3) . .
O16 U8 O42 111.5(3) . .
O8 U8 O42 172.2(3) . .
O33 U8 O42 70.5(3) . .
O7 U8 O46 93.9(3) . .
O49 U8 O46 87.3(3) . .
O16 U8 O46 104.7(3) . .
O8 U8 O46 36.5(3) . .
O33 U8 O46 73.6(3) . .
O42 U8 O46 143.8(3) . .
O7 U8 O27 91.1(3) . .
O49 U8 O27 88.2(3) . .
O16 U8 O27 37.5(3) . .
O8 U8 O27 106.4(3) . .
O33 U8 O27 143.4(3) . .
O42 U8 O27 74.0(3) . .
O46 U8 O27 142.2(3) . .
O7 U8 K2 47.6(3) . .
O49 U8 K2 131.2(3) . .
O16 U8 K2 82.0(2) . .
O8 U8 K2 125.3(2) . .
O33 U8 K2 104.4(2) . .
O42 U8 K2 48.3(2) . .
O46 U8 K2 141.6(2) . .
O27 U8 K2 55.2(2) . .
O7 U8 K2 17.5(3) . 2_866
O49 U8 K2 163.3(3) . 2_866
O16 U8 K2 81.0(2) . 2_866
O8 U8 K2 72.7(2) . 2_866
O33 U8 K2 106.9(2) . 2_866
O42 U8 K2 99.6(2) . 2_866
O46 U8 K2 86.1(2) . 2_866
O27 U8 K2 87.6(2) . 2_866
K2 U8 K2 57.09(7) . 2_866
O4 K1 O17 114.1(3) 2_655 2_655
O4 K1 O13 66.1(2) 2_655 2_655
O17 K1 O13 63.9(2) 2_655 2_655
O4 K1 O15 148.6(3) 2_655 .
O17 K1 O15 66.8(2) 2_655 .
O13 K1 O15 89.3(2) 2_655 .
O4 K1 O19 91.3(2) 2_655 .
O17 K1 O19 146.5(3) 2_655 .
O13 K1 O19 149.6(2) 2_655 .
O15 K1 O19 103.0(3) . .
O4 K1 O14 63.7(2) 2_655 2_655
O17 K1 O14 104.6(3) 2_655 2_655
O13 K1 O14 115.6(3) 2_655 2_655
O15 K1 O14 147.7(3) . 2_655
O19 K1 O14 66.3(2) . 2_655
O4 K1 O68 141.7(3) 2_655 .
O17 K1 O68 68.6(3) 2_655 .
O13 K1 O68 132.4(3) 2_655 .
O15 K1 O68 69.4(3) . .
O19 K1 O68 77.9(3) . .
O14 K1 O68 78.5(3) 2_655 .
O4 K1 O13 61.5(2) 2_655 .
O17 K1 O13 154.8(3) 2_655 .
O13 K1 O13 93.7(2) 2_655 .
O15 K1 O13 103.5(2) . .
O19 K1 O13 56.5(2) . .
O14 K1 O13 95.4(2) 2_655 .
O68 K1 O13 131.7(3) . .
O4 K1 O4 93.8(2) 2_655 .
O17 K1 O4 96.2(2) 2_655 .
O13 K1 O4 60.3(2) 2_655 .
O15 K1 O4 55.9(2) . .
O19 K1 O4 103.8(2) . .
O14 K1 O4 154.0(2) 2_655 .
O68 K1 O4 124.4(3) . .
O13 K1 O4 60.8(2) . .
O4 K1 O22 117.7(2) 2_655 .
O17 K1 O22 121.8(2) 2_655 .
O13 K1 O22 117.0(2) 2_655 .
O15 K1 O22 55.3(2) . .
O19 K1 O22 54.5(2) . .
O14 K1 O22 120.7(2) 2_655 .
O68 K1 O22 85.7(2) . .
O13 K1 O22 56.2(2) . .
O4 K1 O22 56.7(2) . .
O4 K1 Li8 127.4(4) 2_655 2_755
O17 K1 Li8 97.7(4) 2_655 2_755
O13 K1 Li8 161.5(4) 2_655 2_755
O15 K1 Li8 81.5(4) . 2_755
O19 K1 Li8 48.9(4) . 2_755
O14 K1 Li8 68.6(4) 2_655 2_755
O68 K1 Li8 29.1(4) . 2_755
O13 K1 Li8 104.0(4) . 2_755
O4 K1 Li8 124.4(4) . 2_755
O22 K1 Li8 70.4(4) . 2_755
O4 K1 U6 83.24(17) 2_655 .
O17 K1 U6 158.2(2) 2_655 .
O13 K1 U6 116.30(18) 2_655 .
O15 K1 U6 91.48(18) . .
O19 K1 U6 37.10(16) . .
O14 K1 U6 94.91(18) 2_655 .
O68 K1 U6 106.6(2) . .
O13 K1 U6 25.43(16) . .
O4 K1 U6 68.37(16) . .
O22 K1 U6 36.92(14) . .
Li8 K1 U6 80.1(4) 2_755 .
O21 K2 O90 74.4(5) 2_866 .
O21 K2 O7 112.8(2) 2_866 2_866
O90 K2 O7 144.0(5) . 2_866
O21 K2 O1 63.4(2) 2_866 2_866
O90 K2 O1 137.4(5) . 2_866
O7 K2 O1 64.7(2) 2_866 2_866
O21 K2 O10 103.3(3) 2_866 2_866
O90 K2 O10 80.3(5) . 2_866
O7 K2 O10 63.6(2) 2_866 2_866
O1 K2 O10 113.4(2) 2_866 2_866
O21 K2 O25 147.1(3) 2_866 .
O90 K2 O25 72.7(5) . .
O7 K2 O25 93.3(2) 2_866 .
O1 K2 O25 149.5(2) 2_866 .
O10 K2 O25 69.8(2) 2_866 .
O21 K2 O42 67.2(2) 2_866 .
O90 K2 O42 68.6(5) . .
O7 K2 O42 147.4(3) 2_866 .
O1 K2 O42 89.4(2) 2_866 .
O10 K2 O42 148.9(3) 2_866 .
O25 K2 O42 101.5(3) . .
O21 K2 O1 153.0(3) 2_866 .
O90 K2 O1 127.2(5) . .
O7 K2 O1 61.3(2) 2_866 .
O1 K2 O1 92.3(2) 2_866 .
O10 K2 O1 97.1(2) 2_866 .
O25 K2 O1 57.6(2) . .
O42 K2 O1 103.0(2) . .
O21 K2 O7 95.2(2) 2_866 .
O90 K2 O7 122.0(5) . .
O7 K2 O7 93.2(2) 2_866 .
O1 K2 O7 60.1(2) 2_866 .
O10 K2 O7 154.6(2) 2_866 .
O25 K2 O7 103.2(2) . .
O42 K2 O7 55.3(2) . .
O1 K2 O7 60.5(2) . .
O21 K2 O27 121.5(2) 2_866 .
O90 K2 O27 80.4(5) . .
O7 K2 O27 118.3(2) 2_866 .
O1 K2 O27 116.8(2) 2_866 .
O10 K2 O27 123.3(2) 2_866 .
O25 K2 O27 53.5(2) . .
O42 K2 O27 54.6(2) . .
O1 K2 O27 57.1(2) . .
O7 K2 O27 56.8(2) . .
O21 K2 U7 158.1(2) 2_866 .
O90 K2 U7 101.9(4) . .
O7 K2 U7 83.21(17) 2_866 .
O1 K2 U7 115.15(18) 2_866 .
O10 K2 U7 97.20(17) 2_866 .
O25 K2 U7 37.35(17) . .
O42 K2 U7 91.18(18) . .
O1 K2 U7 25.56(15) . .
O7 K2 U7 68.04(16) . .
O27 K2 U7 37.55(15) . .
O21 K2 U8 95.53(19) 2_866 .
O90 K2 U8 97.6(4) . .
O7 K2 U8 115.88(18) 2_866 .
O1 K2 U8 81.88(17) 2_866 .
O10 K2 U8 159.64(18) 2_866 .
O25 K2 U8 90.16(18) . .
O42 K2 U8 36.44(17) . .
O1 K2 U8 67.84(16) . .
O7 K2 U8 25.27(15) . .
O27 K2 U8 37.24(15) . .
U7 K2 U8 63.19(4) . .
O55 K3 O72 129.3(3) 1_665 .
O55 K3 O3 113.5(3) 1_665 .
O72 K3 O3 113.9(3) . .
O55 K3 O62 56.9(3) 1_665 1_665
O72 K3 O62 87.3(3) . 1_665
O3 K3 O62 114.8(3) . 1_665
O55 K3 O88 111.4(4) 1_665 .
O72 K3 O88 61.2(4) . .
O3 K3 O88 115.4(4) . .
O62 K3 O88 128.2(4) 1_665 .
O55 K3 O39 61.0(3) 1_665 1_665
O72 K3 O39 131.5(3) . 1_665
O3 K3 O39 63.1(2) . 1_665
O62 K3 O39 58.0(2) 1_665 1_665
O88 K3 O39 167.3(4) . 1_665
O55 K3 O8 113.8(3) 1_665 .
O72 K3 O8 105.6(3) . .
O3 K3 O8 58.2(2) . .
O62 K3 O8 166.8(3) 1_665 .
O88 K3 O8 62.3(4) . .
O39 K3 O8 110.0(2) 1_665 .
O55 K3 O9 168.7(3) 1_665 .
O72 K3 O9 56.1(3) . .
O3 K3 O9 58.5(2) . .
O62 K3 O9 117.2(3) 1_665 .
O88 K3 O9 79.9(4) . .
O39 K3 O9 107.7(3) 1_665 .
O8 K3 O9 70.0(2) . .
O55 K3 O20 65.1(3) 1_665 .
O72 K3 O20 159.5(3) . .
O3 K3 O20 61.7(2) . .
O62 K3 O20 112.9(3) 1_665 .
O88 K3 O20 101.3(4) . .
O39 K3 O20 66.5(2) 1_665 .
O8 K3 O20 54.3(2) . .
O9 K3 O20 113.0(2) . .
O55 K3 O48 116.1(3) 1_665 .
O72 K3 O48 74.5(3) . .
O3 K3 O48 60.4(2) . .
O62 K3 O48 69.3(3) 1_665 .
O88 K3 O48 128.9(4) . .
O39 K3 O48 62.5(2) 1_665 .
O8 K3 O48 111.4(2) . .
O9 K3 O48 53.7(2) . .
O20 K3 O48 114.7(3) . .
O55 K3 Li3 111.9(6) 1_665 .
O72 K3 Li3 33.1(6) . .
O3 K3 Li3 133.3(6) . .
O62 K3 Li3 98.6(6) 1_665 .
O88 K3 Li3 33.9(6) . .
O39 K3 Li3 156.2(6) 1_665 .
O8 K3 Li3 93.7(6) . .
O9 K3 Li3 77.8(6) . .
O20 K3 Li3 133.8(6) . .
O48 K3 Li3 107.6(6) . .
O55 K3 U3 39.12(18) 1_665 1_665
O72 K3 U3 125.8(2) . 1_665
O3 K3 U3 89.73(19) . 1_665
O62 K3 U3 39.11(18) 1_665 1_665
O88 K3 U3 149.6(4) . 1_665
O39 K3 U3 26.84(17) 1_665 1_665
O8 K3 U3 127.73(18) . 1_665
O9 K3 U3 129.84(19) . 1_665
O20 K3 U3 74.75(18) . 1_665
O48 K3 U3 77.46(17) . 1_665
Li3 K3 U3 134.2(6) . 1_665
O41 K4 O86 87.6(4) . .
O41 K4 O43 117.4(3) . 1_665
O86 K4 O43 114.1(4) . 1_665
O41 K4 O70 158.2(3) . .
O86 K4 O70 73.5(4) . .
O43 K4 O70 63.5(3) 1_665 .
O41 K4 O51 141.9(3) . .
O86 K4 O51 127.8(4) . .
O43 K4 O51 65.2(3) 1_665 .
O70 K4 O51 59.7(3) . .
O41 K4 O57 55.7(3) . .
O86 K4 O57 111.8(4) . .
O43 K4 O57 133.2(3) 1_665 .
O70 K4 O57 141.5(3) . .
O51 K4 O57 93.5(3) . .
O41 K4 O48 61.4(3) . .
O86 K4 O48 147.5(4) . .
O43 K4 O48 76.1(3) 1_665 .
O70 K4 O48 134.0(3) . .
O51 K4 O48 84.7(3) . .
O57 K4 O48 60.2(3) . .
O41 K4 O39 62.2(2) . 1_665
O86 K4 O39 91.3(4) . 1_665
O43 K4 O39 59.5(2) 1_665 1_665
O70 K4 O39 106.6(3) . 1_665
O51 K4 O39 121.9(3) . 1_665
O57 K4 O39 111.3(3) . 1_665
O48 K4 O39 66.6(2) . 1_665
O41 K4 Li7 152.7(5) . 1_665
O86 K4 Li7 110.0(5) . 1_665
O43 K4 Li7 36.7(5) 1_665 1_665
O70 K4 Li7 37.9(5) . 1_665
O51 K4 Li7 36.6(5) . 1_665
O57 K4 Li7 129.0(5) . 1_665
O48 K4 Li7 96.2(5) . 1_665
O39 K4 Li7 95.6(5) 1_665 1_665
O41 K4 O36 106.3(3) . 1_665
O86 K4 O36 60.1(3) . 1_665
O43 K4 O36 54.6(2) 1_665 1_665
O70 K4 O36 55.0(3) . 1_665
O51 K4 O36 104.3(3) . 1_665
O57 K4 O36 161.7(3) . 1_665
O48 K4 O36 116.7(3) . 1_665
O39 K4 O36 55.5(2) 1_665 1_665
Li7 K4 O36 68.1(5) 1_665 1_665
O41 K4 U2 39.48(18) . .
O86 K4 U2 126.2(3) . .
O43 K4 U2 102.3(2) 1_665 .
O70 K4 U2 160.3(2) . .
O51 K4 U2 102.7(2) . .
O57 K4 U2 39.46(18) . .
O48 K4 U2 27.38(17) . .
O39 K4 U2 74.06(18) 1_665 .
Li7 K4 U2 122.6(4) 1_665 .
O36 K4 U2 129.57(18) 1_665 .
O41 K4 U3 88.2(2) . 1_665
O86 K4 U3 89.9(3) . 1_665
O43 K4 U3 38.42(18) 1_665 1_665
O70 K4 U3 81.2(2) . 1_665
O51 K4 U3 103.6(2) . 1_665
O57 K4 U3 135.1(2) . 1_665
O48 K4 U3 80.17(19) . 1_665
O39 K4 U3 26.10(17) 1_665 1_665
Li7 K4 U3 71.6(4) 1_665 1_665
O36 K4 U3 36.52(15) 1_665 1_665
U2 K4 U3 95.84(8) . 1_665
O82 K5 O84 69.5(4) . 2_766
O82 K5 O71 79.7(3) . .
O84 K5 O71 75.3(3) 2_766 .
O82 K5 O26 120.4(3) . .
O84 K5 O26 88.2(3) 2_766 .
O71 K5 O26 147.8(3) . .
O82 K5 O32 137.9(3) . .
O84 K5 O32 144.2(4) 2_766 .
O71 K5 O32 124.2(3) . .
O26 K5 O32 59.2(2) . .
O82 K5 O50 107.9(3) . 1_445
O84 K5 O50 135.0(3) 2_766 1_445
O71 K5 O50 60.5(3) . 1_445
O26 K5 O50 125.0(3) . 1_445
O32 K5 O50 67.8(2) . 1_445
O82 K5 O40 86.9(3) . .
O84 K5 O40 114.3(3) 2_766 .
O71 K5 O40 159.7(3) . .
O26 K5 O40 52.5(2) . .
O32 K5 O40 59.0(2) . .
O50 K5 O40 110.4(3) 1_445 .
O82 K5 O59 135.0(3) . .
O84 K5 O59 87.8(3) 2_766 .
O71 K5 O59 56.6(3) . .
O26 K5 O59 96.0(3) . .
O32 K5 O59 81.9(3) . .
O50 K5 O59 61.8(3) 1_445 .
O40 K5 O59 138.0(3) . .
O82 K5 O20 78.2(3) . 1_445
O84 K5 O20 147.7(3) 2_766 1_445
O71 K5 O20 101.8(3) . 1_445
O26 K5 O20 106.6(3) . 1_445
O32 K5 O20 64.0(2) . 1_445
O50 K5 O20 57.8(2) 1_445 1_445
O40 K5 O20 60.1(2) . 1_445
O59 K5 O20 118.0(3) . 1_445
O82 K5 Li1 112.8(6) . .
O84 K5 Li1 102.5(6) 2_766 .
O71 K5 Li1 37.2(6) . .
O26 K5 Li1 125.9(6) . .
O32 K5 Li1 87.5(6) . .
O50 K5 Li1 34.8(6) 1_445 .
O40 K5 Li1 142.7(6) . .
O59 K5 Li1 33.5(6) . .
O20 K5 Li1 92.0(6) 1_445 .
O82 K5 O92 65.5(6) . .
O84 K5 O92 64.0(6) 2_766 .
O71 K5 O92 133.2(6) . .
O26 K5 O92 55.1(5) . .
O32 K5 O92 102.6(5) . .
O50 K5 O92 158.4(6) 1_445 .
O40 K5 O92 50.5(5) . .
O59 K5 O92 138.0(5) . .
O20 K5 O92 100.7(5) 1_445 .
Li1 K5 O92 166.4(7) . .
O82 K5 O46 54.2(3) . 1_445
O84 K5 O46 106.2(3) 2_766 1_445
O71 K5 O46 53.0(3) . 1_445
O26 K5 O46 158.9(3) . 1_445
O32 K5 O46 109.4(2) . 1_445
O50 K5 O46 53.8(2) 1_445 1_445
O40 K5 O46 106.7(3) . 1_445
O59 K5 O46 99.9(3) . 1_445
O20 K5 O46 53.4(2) 1_445 1_445
Li1 K5 O46 66.9(6) . 1_445
O92 K5 O46 117.0(5) . 1_445
O87 K6 O29 128.5(4) . 1_445
O87 K6 O37 103.5(4) . .
O29 K6 O37 106.1(3) 1_445 .
O87 K6 O44 96.2(4) . 1_445
O29 K6 O44 57.5(3) 1_445 1_445
O37 K6 O44 160.0(3) . 1_445
O87 K6 O34 66.2(4) . .
O29 K6 O34 160.5(3) 1_445 .
O37 K6 O34 79.1(3) . .
O44 K6 O34 112.6(3) 1_445 .
O87 K6 O24 126.4(4) . .
O29 K6 O24 104.9(3) 1_445 .
O37 K6 O24 60.6(2) . .
O44 K6 O24 109.8(3) 1_445 .
O34 K6 O24 60.7(3) . .
O87 K6 O39 153.3(4) . .
O29 K6 O39 58.9(2) 1_445 .
O37 K6 O39 53.3(2) . .
O44 K6 O39 106.7(3) 1_445 .
O34 K6 O39 115.1(3) . .
O24 K6 O39 58.3(2) . .
O87 K6 O32 96.2(4) . .
O29 K6 O32 107.8(3) 1_445 .
O37 K6 O32 115.1(3) . .
O44 K6 O32 65.4(2) 1_445 .
O34 K6 O32 54.2(2) . .
O24 K6 O32 58.0(2) . .
O39 K6 O32 105.7(2) . .
O87 K6 U3 137.5(4) . .
O29 K6 U3 85.2(2) 1_445 .
O37 K6 U3 35.35(18) . .
O44 K6 U3 125.8(2) 1_445 .
O34 K6 U3 89.3(2) . .
O24 K6 U3 39.27(17) . .
O39 K6 U3 26.48(15) . .
O32 K6 U3 96.17(18) . .
O87 K6 U1 96.3(4) . .
O29 K6 U1 124.9(2) 1_445 .
O37 K6 U1 89.4(2) . .
O44 K6 U1 91.9(2) 1_445 .
O34 K6 U1 35.62(18) . .
O24 K6 U1 39.23(17) . .
O39 K6 U1 96.48(19) . .
O32 K6 U1 26.66(15) . .
U3 K6 U1 78.13(8) . .
O87 K6 U5 133.2(4) . 1_445
O29 K6 U5 37.09(19) 1_445 1_445
O37 K6 U5 122.9(2) . 1_445
O44 K6 U5 37.14(18) 1_445 1_445
O34 K6 U5 124.3(2) . 1_445
O24 K6 U5 85.4(2) . 1_445
O39 K6 U5 70.08(17) . 1_445
O32 K6 U5 70.71(17) . 1_445
U3 K6 U5 89.18(9) . 1_445
U1 K6 U5 90.07(10) . 1_445
O84 K7 O56 141.3(4) . .
O84 K7 O69 92.2(4) . .
O56 K7 O69 67.5(3) . .
O84 K7 O23 106.9(3) . .
O56 K7 O23 93.1(3) . .
O69 K7 O23 62.9(3) . .
O84 K7 O92 69.8(6) . 2_766
O56 K7 O92 139.4(6) . 2_766
O69 K7 O92 151.8(6) . 2_766
O23 K7 O92 100.7(6) . 2_766
O84 K7 O25 103.0(4) . .
O56 K7 O25 44.5(3) . .
O69 K7 O25 83.7(3) . .
O23 K7 O25 135.2(3) . .
O92 K7 O25 120.7(6) 2_766 .
O84 K7 O90 125.9(5) . .
O56 K7 O90 68.6(5) . .
O69 K7 O90 135.9(5) . .
O23 K7 O90 115.9(5) . .
O92 K7 O90 71.0(7) 2_766 .
O25 K7 O90 68.0(4) . .
O84 K7 O26 85.7(3) . 2_766
O56 K7 O26 129.2(3) . 2_766
O69 K7 O26 101.2(3) . 2_766
O23 K7 O26 43.7(2) . 2_766
O92 K7 O26 57.4(6) 2_766 2_766
O25 K7 O26 169.9(3) . 2_766
O90 K7 O26 102.9(5) . 2_766
O84 K7 O27 57.6(3) . .
O56 K7 O27 98.6(3) . .
O69 K7 O27 112.2(3) . .
O23 K7 O27 164.3(3) . .
O92 K7 O27 77.0(6) 2_766 .
O25 K7 O27 54.3(2) . .
O90 K7 O27 78.3(4) . .
O26 K7 O27 129.8(3) 2_766 .
O84 K7 C17 120.1(4) . .
O56 K7 C17 22.9(3) . .
O69 K7 C17 69.3(3) . .
O23 K7 C17 112.4(3) . .
O92 K7 C17 138.3(6) 2_766 .
O25 K7 C17 23.0(3) . .
O90 K7 C17 72.0(5) . .
O26 K7 C17 151.9(3) 2_766 .
O27 K7 C17 77.2(3) . .
O84 K7 N8 97.7(4) . 2_766
O56 K7 N8 110.7(3) . 2_766
O69 K7 N8 81.5(3) . 2_766
O23 K7 N8 21.1(3) . 2_766
O92 K7 N8 79.8(6) 2_766 2_766
O25 K7 N8 154.9(3) . 2_766
O90 K7 N8 110.5(5) . 2_766
O26 K7 N8 22.7(2) 2_766 2_766
O27 K7 N8 150.7(3) . 2_766
C17 K7 N8 132.0(3) . 2_766
O84 K7 Li5 90.2(5) . 2_766
O56 K7 Li5 90.2(4) . 2_766
O69 K7 Li5 34.9(4) . 2_766
O23 K7 Li5 31.9(4) . 2_766
O92 K7 Li5 120.8(7) 2_766 2_766
O25 K7 Li5 118.0(4) . 2_766
O90 K7 Li5 142.6(6) . 2_766
O26 K7 Li5 66.3(4) 2_766 2_766
O27 K7 Li5 137.1(4) . 2_766
C17 K7 Li5 100.4(4) . 2_766
N8 K7 Li5 47.4(4) 2_766 2_766
U7 O1 K2 150.4(4) . 2_866
U7 O1 K2 107.7(3) . .
K2 O1 K2 87.7(2) 2_866 .
N2 O2 U7 129.3(6) . .
N10 O3 U2 92.9(7) . .
N10 O3 U5 91.9(7) . .
U2 O3 U5 167.2(4) . .
N10 O3 K3 123.0(7) . .
U2 O3 K3 94.7(3) . .
U5 O3 K3 92.5(3) . .
U4 O4 K1 152.4(4) . 2_655
U4 O4 K1 106.8(3) . .
K1 O4 K1 86.2(2) 2_655 .
O22 O5 U6 74.1(5) . .
O22 O5 U4 74.9(5) . .
U6 O5 U4 129.3(4) . .
N1 O6 U4 129.6(6) . .
U8 O7 K2 151.6(4) . 2_866
U8 O7 K2 107.1(3) . .
K2 O7 K2 86.8(2) 2_866 .
O46 O8 U5 71.3(4) . .
O46 O8 U8 73.7(5) . .
U5 O8 U8 125.5(4) . .
O46 O8 K3 135.7(6) . .
U5 O8 K3 91.3(3) . .
U8 O8 K3 141.8(3) . .
O52 O9 U2 70.5(4) . .
O52 O9 U7 72.9(4) . .
U2 O9 U7 123.9(4) . .
O52 O9 K3 140.0(5) . .
U2 O9 K3 92.6(3) . .
U7 O9 K3 140.8(3) . .
U5 O10 K2 132.4(4) . 2_866
N8 O11 Li6 120.8(10) . .
N8 O11 U1 96.9(7) . .
Li6 O11 U1 142.2(8) . .
N4 O12 U6 130.0(6) . .
U6 O13 K1 150.5(4) . 2_655
U6 O13 K1 108.2(3) . .
K1 O13 K1 86.3(2) 2_655 .
U3 O14 K1 131.0(4) . 2_655
C16 O15 U4 137.2(8) . .
C16 O15 K1 121.9(8) . .
U4 O15 K1 97.4(3) . .
O27 O16 U7 75.1(5) . .
O27 O16 U8 75.4(5) . .
U7 O16 U8 129.3(4) . .
U1 O17 K1 133.2(4) . 2_655
N6 O18 Li5 116.3(10) . .
N6 O18 U2 97.0(7) . .
Li5 O18 U2 146.7(8) . .
C7 O19 U6 136.1(7) . .
C7 O19 K1 124.2(7) . .
U6 O19 K1 96.1(3) . .
U5 O20 K3 102.4(4) . .
U5 O20 K5 105.1(4) . 1_665
K3 O20 K5 118.6(3) . 1_665
U2 O21 K2 135.4(4) . 2_866
O5 O22 U6 68.7(4) . .
O5 O22 U4 68.4(4) . .
U6 O22 U4 121.6(3) . .
O5 O22 K1 126.8(5) . .
U6 O22 K1 87.7(2) . .
U4 O22 K1 87.7(2) . .
N8 O23 Li5 124.8(10) 2_766 2_766
N8 O23 K7 103.6(7) 2_766 .
Li5 O23 K7 94.0(7) 2_766 .
N5 O24 U1 92.6(7) . .
N5 O24 U3 91.5(7) . .
U1 O24 U3 168.7(4) . .
N5 O24 K6 132.7(8) . .
U1 O24 K6 92.5(3) . .
U3 O24 K6 92.5(3) . .
C17 O25 U7 133.7(8) . .
C17 O25 K2 124.9(8) . .
U7 O25 K2 95.2(3) . .
C17 O25 K7 88.8(7) . .
U7 O25 K7 106.3(3) . .
K2 O25 K7 101.7(3) . .
N8 O26 U1 93.7(7) . .
N8 O26 K5 123.8(7) . .
U1 O26 K5 92.7(3) . .
N8 O26 K7 91.4(7) . 2_766
U1 O26 K7 173.1(4) . 2_766
K5 O26 K7 88.3(3) . 2_766
O16 O27 U7 67.3(4) . .
O16 O27 U8 67.1(4) . .
U7 O27 U8 119.0(3) . .
O16 O27 K7 140.8(5) . .
U7 O27 K7 101.0(3) . .
U8 O27 K7 139.7(3) . .
O16 O27 K2 124.1(5) . .
U7 O27 K2 86.3(2) . .
U8 O27 K2 87.6(2) . .
K7 O27 K2 90.4(2) . .
N10 O29 U5 97.2(7) . .
N10 O29 K6 133.5(8) . 1_665
U5 O29 K6 99.5(3) . 1_665
O34 O30 U1 71.5(4) . .
O34 O30 U6 69.4(4) . .
U1 O30 U6 122.8(3) . .
U1 O32 K5 108.5(4) . .
U1 O32 K6 94.5(3) . .
K5 O32 K6 122.6(3) . .
N3 O33 U8 130.5(6) . .
O30 O34 U1 71.2(4) . .
O30 O34 U6 73.8(5) . .
U1 O34 U6 125.4(4) . .
O30 O34 K6 142.4(6) . .
U1 O34 K6 99.7(3) . .
U6 O34 K6 132.7(4) . .
C14 O35 Li6 166.8(11) . .
O37 O36 U3 72.1(5) . .
O37 O36 U4 69.7(5) . .
U3 O36 U4 122.4(4) . .
O37 O36 K4 116.5(5) . 1_445
U3 O36 K4 87.3(3) . 1_445
U4 O36 K4 148.6(3) . 1_445
O36 O37 U3 70.8(4) . .
O36 O37 U4 73.9(5) . .
U3 O37 U4 124.3(4) . .
O36 O37 K6 143.2(6) . .
U3 O37 K6 100.8(3) . .
U4 O37 K6 132.3(4) . .
C20 O38 Li7 159.9(12) 2_655 .
U3 O39 K4 105.6(4) . 1_445
U3 O39 K3 101.8(4) . 1_445
K4 O39 K3 118.3(3) 1_445 1_445
U3 O39 K6 96.0(3) . .
K4 O39 K6 112.5(3) 1_445 .
K3 O39 K6 118.2(3) 1_445 .
N5 O40 U1 96.1(8) . .
N5 O40 K5 124.8(8) . .
U1 O40 K5 87.9(3) . .
N10 O41 U2 97.0(8) . .
N10 O41 K4 127.0(8) . .
U2 O41 K4 92.9(3) . .
C19 O42 U8 136.8(8) . .
C19 O42 K2 122.9(8) . .
U8 O42 K2 95.2(3) . .
N9 O43 Li7 115.5(11) . .
N9 O43 U3 95.5(8) . .
Li7 O43 U3 146.9(8) . .
N9 O43 K4 120.3(8) . 1_445
Li7 O43 K4 80.8(8) . 1_445
U3 O43 K4 93.9(3) . 1_445
N7 O44 U5 96.1(7) . .
N7 O44 K6 131.5(8) . 1_665
U5 O44 K6 98.7(3) . 1_665
O8 O46 U5 71.5(4) . .
O8 O46 U8 69.8(4) . .
U5 O46 U8 123.2(4) . .
O8 O46 K5 118.8(5) . 1_665
U5 O46 K5 87.8(3) . 1_665
U8 O46 K5 147.8(3) . 1_665
C7 O47 Li8 116.9(11) . 2_755
U2 O48 K4 103.1(4) . .
U2 O48 K3 98.0(3) . .
K4 O48 K3 112.4(3) . .
N7 O50 Li1 115.2(12) . 1_665
N7 O50 U5 95.1(7) . .
Li1 O50 U5 146.5(10) 1_665 .
N7 O50 K5 124.3(7) . 1_665
Li1 O50 K5 80.6(10) 1_665 1_665
U5 O50 K5 94.5(3) . 1_665
C14 O51 Li7 141.7(11) . 1_665
C14 O51 K4 133.9(8) . .
Li7 O51 K4 78.8(8) 1_665 .
O9 O52 U2 72.2(4) . .
O9 O52 U7 70.4(4) . .
U2 O52 U7 123.4(3) . .
C15 O53 Li1 159.2(13) . 1_665
N5 O55 U3 95.8(7) . .
N5 O55 K3 125.7(8) . 1_445
U3 O55 K3 94.7(3) . 1_445
C17 O56 Li2 146.4(13) . .
C17 O56 K7 96.6(8) . .
Li2 O56 K7 116.4(10) . .
N6 O57 U2 94.3(7) . .
N6 O57 K4 130.5(8) . .
U2 O57 K4 90.2(3) . .
C18 O58 Li5 165.4(11) . .
C18 O59 Li1 148.4(13) . .
C18 O59 K5 127.2(9) . .
Li1 O59 K5 78.1(10) . .
C15 O60 Li3 107.8(13) 2_866 2_766
N9 O62 U3 95.3(8) . .
N9 O62 K3 129.9(8) . 1_445
U3 O62 K3 91.0(3) . 1_445
N6 O64 Li6 122.5(11) . .
N7 O65 Li4 132.8(13) . 1_665
Li8 O68 K1 104.0(9) 2_755 .
Li5 O69 K7 91.6(7) 2_766 .
Li7 O70 K4 78.9(7) 1_665 .
Li1 O71 K5 81.1(9) . .
Li3 O72 K3 93.6(11) . .
K7 O84 K5 97.8(4) . 2_766
Li3 O88 K3 89.8(11) . .
K2 O90 K7 101.1(7) . .
K7 O92 K5 83.8(7) 2_766 .
O6 N1 C8 110.8(8) . .
O6 N1 C5 110.7(8) . .
C8 N1 C5 110.2(9) . .
O6 N1 C1 103.3(8) . .
C8 N1 C1 107.5(9) . .
C5 N1 C1 114.1(9) . .
O2 N2 C6 103.5(8) . .
O2 N2 C9 108.8(8) . .
C6 N2 C9 108.0(9) . .
O2 N2 C4 108.8(8) . .
C6 N2 C4 114.5(9) . .
C9 N2 C4 112.7(9) . .
O33 N3 C10 104.8(9) . .
O33 N3 C11 108.9(9) . .
C10 N3 C11 107.6(9) . .
O33 N3 C3 109.4(8) . .
C10 N3 C3 116.8(9) . .
C11 N3 C3 109.0(9) . .
O12 N4 C13 105.1(8) . .
O12 N4 C12 108.2(8) . .
C13 N4 C12 108.8(9) . .
O12 N4 C2 109.0(9) . .
C13 N4 C2 114.6(9) . .
C12 N4 C2 110.9(9) . .
O40 N5 O55 123.4(12) . .
O40 N5 O24 117.8(12) . .
O55 N5 O24 118.5(11) . .
O40 N5 U3 172.1(10) . .
O55 N5 U3 57.7(6) . .
O24 N5 U3 61.0(6) . .
O40 N5 U1 57.8(7) . .
O55 N5 U1 174.1(9) . .
O24 N5 U1 60.1(6) . .
U3 N5 U1 120.2(5) . .
O64 N6 O57 121.7(12) . .
O64 N6 O18 123.8(12) . .
O57 N6 O18 114.4(11) . .
O64 N6 U2 174.8(10) . .
O57 N6 U2 58.7(6) . .
O18 N6 U2 55.7(6) . .
O65 N7 O44 124.0(12) . .
O65 N7 O50 121.2(11) . .
O44 N7 O50 114.8(11) . .
O65 N7 U5 176.8(10) . .
O44 N7 U5 57.5(6) . .
O50 N7 U5 57.5(6) . .
O11 N8 O23 123.2(11) . 2_766
O11 N8 O26 115.6(11) . .
O23 N8 O26 121.2(11) 2_766 .
O11 N8 U1 56.9(6) . .
O23 N8 U1 178.7(9) 2_766 .
O26 N8 U1 58.7(6) . .
O11 N8 K7 176.9(9) . 2_766
O23 N8 K7 55.3(6) 2_766 2_766
O26 N8 K7 65.9(6) . 2_766
U1 N8 K7 124.5(4) . 2_766
O63 N9 O62 123.0(13) . .
O63 N9 O43 121.8(13) . .
O62 N9 O43 115.1(12) . .
O63 N9 U3 178.9(10) . .
O62 N9 U3 57.7(7) . .
O43 N9 U3 57.4(7) . .
O29 N10 O41 125.5(12) . .
O29 N10 O3 117.5(11) . .
O41 N10 O3 116.8(11) . .
O29 N10 U5 57.0(6) . .
O41 N10 U5 171.9(9) . .
O3 N10 U5 60.6(6) . .
O29 N10 U2 172.5(9) . .
O41 N10 U2 57.2(6) . .
O3 N10 U2 59.8(6) . .
U5 N10 U2 119.3(4) . .
N1 C1 C14 117.9(10) . 2_655
N4 C2 C5 111.2(10) . 2_655
C4 C3 N3 110.9(9) 2_866 .
N2 C4 C3 111.9(9) . 2_866
N1 C5 C2 111.6(9) . 2_655
N2 C6 C15 116.7(10) . 2_866
O47 C7 O19 125.7(11) . .
O47 C7 C12 115.0(10) . .
O19 C7 C12 119.3(10) . .
O47 C7 Li8 39.2(8) . 2_755
O19 C7 Li8 86.7(9) . 2_755
C12 C7 Li8 153.7(10) . 2_755
N1 C8 C16 117.0(10) . .
N2 C9 C17 118.5(10) . .
N3 C10 C18 115.9(10) . 2_866
N3 C11 C19 118.1(10) . .
N4 C12 C7 120.2(10) . .
N4 C13 C20 117.7(10) . .
O51 C14 O35 127.0(12) . .
O51 C14 C1 113.6(11) . 2_655
O35 C14 C1 119.2(11) . 2_655
O60 C15 O53 126.5(13) 2_866 .
O60 C15 C6 112.7(11) 2_866 2_866
O53 C15 C6 120.8(11) . 2_866
O60 C15 Li3 45.3(10) 2_866 1_655
O53 C15 Li3 100.3(11) . 1_655
C6 C15 Li3 124.5(11) 2_866 1_655
O54 C16 O15 123.8(12) . .
O54 C16 C8 114.7(11) . .
O15 C16 C8 121.6(11) . .
O25 C17 O56 122.6(12) . .
O25 C17 C9 123.4(11) . .
O56 C17 C9 114.0(11) . .
O25 C17 K7 68.2(7) . .
O56 C17 K7 60.6(7) . .
C9 C17 K7 151.8(8) . .
O59 C18 O58 127.9(12) . .
O59 C18 C10 111.6(11) . 2_866
O58 C18 C10 120.4(11) . 2_866
O66 C19 O42 124.8(13) . .
O66 C19 C11 113.7(12) . .
O42 C19 C11 121.4(12) . .
O38 C20 O61 128.6(13) 2_655 .
O38 C20 C13 119.1(11) 2_655 .
O61 C20 C13 112.1(11) . .
O59 Li1 O50 113.9(16) . 1_445
O59 Li1 O53 129.1(17) . 1_445
O50 Li1 O53 105.2(15) 1_445 1_445
O59 Li1 O71 96.1(14) . .
O50 Li1 O71 99.6(14) 1_445 .
O53 Li1 O71 108.5(15) 1_445 .
O59 Li1 K5 68.4(9) . .
O50 Li1 K5 64.5(9) 1_445 .
O53 Li1 K5 162.2(15) 1_445 .
O71 Li1 K5 61.7(8) . .
O56 Li2 O83 106.6(15) . 2_656
O56 Li2 O75 120.7(15) . 2_656
O83 Li2 O75 101.6(14) 2_656 2_656
O56 Li2 O79 111.2(15) . .
O83 Li2 O79 115.1(15) 2_656 .
O75 Li2 O79 101.7(14) 2_656 .
O56 Li2 K7 38.9(7) . .
O83 Li2 K7 103.2(11) 2_656 .
O75 Li2 K7 152.2(12) 2_656 .
O79 Li2 K7 78.8(9) . .
O89 Li3 O72 105.4(17) . .
O89 Li3 O60 112.3(18) . 2_766
O72 Li3 O60 117.8(18) . 2_766
O89 Li3 O88 114.6(19) . .
O72 Li3 O88 97.8(16) . .
O60 Li3 O88 108.4(17) 2_766 .
O89 Li3 C15 102.8(15) . 1_455
O72 Li3 C15 98.7(14) . 1_455
O60 Li3 C15 26.9(6) 2_766 1_455
O88 Li3 C15 132.9(17) . 1_455
O89 Li3 K3 92.6(13) . .
O72 Li3 K3 53.3(9) . .
O60 Li3 K3 155.0(15) 2_766 .
O88 Li3 K3 56.3(10) . .
C15 Li3 K3 151.1(13) 1_455 .
O85 Li4 O80 101.8(17) . .
O85 Li4 O65 139(2) . 1_445
O80 Li4 O65 105.4(17) . 1_445
O85 Li4 O81 100.4(16) . 1_655
O80 Li4 O81 99.0(16) . 1_655
O65 Li4 O81 105.3(16) 1_445 1_655
O23 Li5 O58 124.6(12) 2_766 .
O23 Li5 O18 113.2(11) 2_766 .
O58 Li5 O18 105.5(11) . .
O23 Li5 O69 100.0(10) 2_766 2_766
O58 Li5 O69 107.0(11) . 2_766
O18 Li5 O69 104.6(11) . 2_766
O23 Li5 K7 54.1(6) 2_766 2_766
O58 Li5 K7 109.1(9) . 2_766
O18 Li5 K7 143.3(10) . 2_766
O69 Li5 K7 53.6(6) 2_766 2_766
O11 Li6 O64 113.0(12) . .
O11 Li6 O35 105.8(11) . .
O64 Li6 O35 120.5(12) . .
O11 Li6 O67 110.7(11) . .
O64 Li6 O67 98.1(10) . .
O35 Li6 O67 108.5(11) . .
O38 Li7 O43 103.7(12) . .
O38 Li7 O51 133.3(13) . 1_445
O43 Li7 O51 107.8(12) . 1_445
O38 Li7 O70 111.6(12) . 1_445
O43 Li7 O70 101.0(11) . 1_445
O51 Li7 O70 95.2(11) 1_445 1_445
O38 Li7 K4 161.8(12) . 1_445
O43 Li7 K4 62.5(7) . 1_445
O51 Li7 K4 64.6(7) 1_445 1_445
O70 Li7 K4 63.2(7) 1_445 1_445
O47 Li8 O68 126.4(14) 2_755 2_755
O47 Li8 O77 110.2(13) 2_755 .
O68 Li8 O77 113.5(14) 2_755 .
O47 Li8 O78 101.5(13) 2_755 2_866
O68 Li8 O78 104.0(12) 2_755 2_866
O77 Li8 O78 95.0(12) . 2_866
O47 Li8 C7 23.9(5) 2_755 2_755
O68 Li8 C7 111.8(11) 2_755 2_755
O77 Li8 C7 106.3(11) . 2_755
O78 Li8 C7 125.3(12) 2_866 2_755
O47 Li8 K1 87.5(9) 2_755 2_755
O68 Li8 K1 46.9(6) 2_755 2_755
O77 Li8 K1 114.3(10) . 2_755
O78 Li8 K1 144.5(11) 2_866 2_755
C7 Li8 K1 67.0(6) 2_755 2_755

loop_
_geom_bond_atom_site_label_1
_geom_bond_atom_site_label_2
_geom_bond_distance
_geom_bond_site_symmetry_2
U1 O32 1.787(8) .
U1 O17 1.790(9) .
U1 O30 2.340(8) .
U1 O34 2.345(8) .
U1 O11 2.403(9) .
U1 O26 2.439(9) .
U1 O40 2.463(9) .
U1 O24 2.512(8) .
U1 N8 2.848(12) .
U1 N5 2.895(13) .
U1 K5 3.920(4) .
U1 K6 3.969(5) .
U2 O21 1.797(8) .
U2 O48 1.814(9) .
U2 O52 2.329(8) .
U2 O9 2.353(8) .
U2 O18 2.373(9) .
U2 O57 2.443(9) .
U2 O41 2.447(9) .
U2 O3 2.500(8) .
U2 N6 2.850(13) .
U2 N10 2.891(13) .
U2 K4 3.844(4) .
U2 K3 3.974(4) .
U3 O39 1.779(9) .
U3 O14 1.790(9) .
U3 O36 2.320(8) .
U3 O37 2.337(8) .
U3 O43 2.426(9) .
U3 O62 2.433(9) .
U3 O55 2.441(9) .
U3 O24 2.514(8) .
U3 N9 2.865(14) .
U3 N5 2.874(13) .
U3 K3 3.856(4) 1_445
U3 K4 3.895(4) 1_445
U4 O4 1.801(8) .
U4 O31 1.815(8) .
U4 O5 2.328(8) .
U4 O37 2.345(8) .
U4 O15 2.383(9) .
U4 O36 2.402(8) .
U4 O6 2.409(8) .
U4 O22 2.418(8) .
U4 K1 3.978(3) .
U4 K1 4.471(3) 2_655
U5 O10 1.787(8) .
U5 O20 1.802(9) .
U5 O46 2.331(8) .
U5 O8 2.334(8) .
U5 O50 2.429(9) .
U5 O44 2.433(8) .
U5 O29 2.435(9) .
U5 O3 2.513(8) .
U5 N7 2.869(13) .
U5 N10 2.882(13) .
U5 K3 3.912(4) .
U5 K6 3.983(5) 1_665
U6 O13 1.787(8) .
U6 O28 1.798(8) .
U6 O5 2.304(8) .
U6 O34 2.347(8) .
U6 O22 2.378(8) .
U6 O19 2.399(8) .
U6 O12 2.402(8) .
U6 O30 2.408(8) .
U6 K1 3.955(3) .
U6 K1 4.493(3) 2_655
U7 O1 1.793(8) .
U7 O45 1.796(9) .
U7 O16 2.309(8) .
U7 O9 2.358(8) .
U7 O52 2.392(8) .
U7 O2 2.406(8) .
U7 O25 2.412(8) .
U7 O27 2.418(8) .
U7 K2 3.960(3) .
U7 K7 4.344(6) .
U7 K2 4.545(3) 2_866
U8 O7 1.791(8) .
U8 O49 1.818(9) .
U8 O16 2.312(8) .
U8 O8 2.348(8) .
U8 O33 2.383(8) .
U8 O42 2.392(9) .
U8 O46 2.401(8) .
U8 O27 2.429(8) .
U8 K2 4.011(3) .
U8 K2 4.527(3) 2_866
K1 O4 2.796(8) 2_655
K1 O17 2.837(9) 2_655
K1 O13 2.850(9) 2_655
K1 O15 2.892(9) .
K1 O19 2.899(8) .
K1 O14 2.900(9) 2_655
K1 O68 2.908(10) .
K1 O13 3.014(9) .
K1 O4 3.065(9) .
K1 O22 3.255(9) .
K1 Li8 3.86(3) 2_755
K2 O21 2.797(9) 2_866
K2 O90 2.84(2) .
K2 O7 2.870(8) 2_866
K2 O1 2.899(8) 2_866
K2 O10 2.905(9) 2_866
K2 O25 2.927(9) .
K2 O42 3.009(9) .
K2 O1 3.027(8) .
K2 O7 3.100(9) .
K2 O27 3.297(9) .
K3 O55 2.791(9) 1_665
K3 O72 2.869(12) .
K3 O3 2.889(9) .
K3 O62 2.949(10) 1_665
K3 O88 2.972(17) .
K3 O39 3.076(9) 1_665
K3 O8 3.087(9) .
K3 O9 3.098(9) .
K3 O20 3.108(10) .
K3 O48 3.291(10) .
K3 Li3 3.57(3) .
K3 U3 3.856(4) 1_665
K4 O41 2.845(9) .
K4 O86 2.847(16) .
K4 O43 2.885(9) 1_665
K4 O70 2.921(10) .
K4 O51 2.959(10) .
K4 O57 2.961(10) .
K4 O48 3.003(10) .
K4 O39 3.020(10) 1_665
K4 Li7 3.21(2) 1_665
K4 O36 3.238(9) 1_665
K4 U3 3.894(4) 1_665
K5 O82 2.763(12) .
K5 O84 2.840(13) 2_766
K5 O71 2.946(11) .
K5 O26 2.957(10) .
K5 O32 2.967(9) .
K5 O50 3.026(9) 1_445
K5 O40 3.142(10) .
K5 O59 3.142(11) .
K5 O20 3.159(10) 1_445
K5 Li1 3.31(3) .
K5 O92 3.35(3) .
K5 O46 3.374(10) 1_445
K6 O87 2.735(17) .
K6 O29 2.776(10) 1_445
K6 O37 2.801(9) .
K6 O44 2.805(9) 1_445
K6 O34 2.832(10) .
K6 O24 2.965(10) .
K6 O39 3.368(10) .
K6 O32 3.405(10) .
K6 U5 3.983(5) 1_445
K7 O84 2.789(14) .
K7 O56 2.831(11) .
K7 O69 2.873(11) .
K7 O23 2.898(10) .
K7 O92 2.99(3) 2_766
K7 O25 2.999(10) .
K7 O90 3.11(2) .
K7 O26 3.129(10) 2_766
K7 O27 3.177(10) .
K7 C17 3.230(13) .
K7 N8 3.426(13) 2_766
K7 Li5 3.57(2) 2_766
O1 K2 2.899(8) 2_866
O2 N2 1.425(12) .
O3 N10 1.329(14) .
O4 K1 2.796(8) 2_655
O5 O22 1.497(11) .
O6 N1 1.402(12) .
O7 K2 2.870(8) 2_866
O8 O46 1.489(11) .
O9 O52 1.497(11) .
O10 K2 2.905(9) 2_866
O11 N8 1.266(14) .
O11 Li6 1.90(2) .
O12 N4 1.433(12) .
O13 K1 2.850(9) 2_655
O14 K1 2.900(9) 2_655
O15 C16 1.271(15) .
O16 O27 1.528(11) .
O17 K1 2.837(9) 2_655
O18 N6 1.314(14) .
O18 Li5 1.92(2) .
O19 C7 1.261(14) .
O20 K5 3.159(10) 1_665
O21 K2 2.797(9) 2_866
O23 N8 1.268(14) 2_766
O23 Li5 1.89(2) 2_766
O24 N5 1.330(15) .
O25 C17 1.263(14) .
O26 N8 1.320(14) .
O26 K7 3.129(10) 2_766
O29 N10 1.266(14) .
O29 K6 2.776(10) 1_665
O30 O34 1.500(11) .
O33 N3 1.423(12) .
O35 C14 1.255(14) .
O35 Li6 1.94(2) .
O36 O37 1.481(11) .
O36 K4 3.238(9) 1_445
O38 C20 1.222(14) 2_655
O38 Li7 1.89(3) .
O39 K4 3.020(9) 1_445
O39 K3 3.076(9) 1_445
O40 N5 1.281(15) .
O41 N10 1.269(14) .
O42 C19 1.275(15) .
O43 N9 1.310(15) .
O43 Li7 1.95(2) .
O43 K4 2.885(9) 1_445
O44 N7 1.284(14) .
O44 K6 2.805(9) 1_665
O46 K5 3.374(10) 1_665
O47 C7 1.237(14) .
O47 Li8 1.93(3) 2_755
O50 N7 1.325(14) .
O50 Li1 1.91(3) 1_665
O50 K5 3.026(9) 1_665
O51 C14 1.230(15) .
O51 Li7 1.95(3) 1_665
O53 C15 1.251(15) .
O53 Li1 1.94(3) 1_665
O54 C16 1.230(15) .
O55 N5 1.291(15) .
O55 K3 2.791(9) 1_445
O56 C17 1.263(15) .
O56 Li2 1.89(3) .
O57 N6 1.298(14) .
O58 C18 1.240(15) .
O58 Li5 1.89(2) .
O59 C18 1.228(16) .
O59 Li1 1.87(3) .
O60 C15 1.248(15) 2_866
O60 Li3 1.96(4) 2_766
O61 C20 1.253(15) .
O62 N9 1.305(15) .
O62 K3 2.949(10) 1_445
O63 N9 1.255(16) .
O64 N6 1.234(15) .
O64 Li6 1.93(2) .
O65 N7 1.271(15) .
O65 Li4 1.95(4) 1_665
O66 C19 1.244(16) .
O67 Li6 1.96(2) .
O68 Li8 1.93(3) 2_755
O69 Li5 2.04(2) 2_766
O70 Li7 2.01(3) 1_665
O71 Li1 2.02(3) .
O72 Li3 1.96(4) .
O75 Li2 1.98(3) 2_656
O77 Li8 1.97(3) .
O78 Li8 1.99(3) 2_866
O79 Li2 2.01(3) .
O80 Li4 1.91(4) .
O81 Li4 2.05(4) 1_455
O83 Li2 1.94(3) 2_656
O84 K5 2.840(13) 2_766
O85 Li4 1.83(4) .
O88 Li3 1.99(4) .
O89 Li3 1.88(4) .
O92 K7 2.99(3) 2_766
N1 C8 1.510(15) .
N1 C5 1.523(14) .
N1 C1 1.542(15) .
N2 C6 1.487(14) .
N2 C9 1.497(15) .
N2 C4 1.519(14) .
N3 C10 1.501(16) .
N3 C11 1.514(16) .
N3 C3 1.531(14) .
N4 C13 1.473(15) .
N4 C12 1.484(15) .
N4 C2 1.520(15) .
N8 O23 1.268(14) 2_766
N8 K7 3.426(13) 2_766
C1 C14 1.551(16) 2_655
C2 C5 1.550(16) 2_655
C3 C4 1.527(16) 2_866
C4 C3 1.527(16) 2_866
C5 C2 1.550(16) 2_655
C6 C15 1.542(17) 2_866
C7 C12 1.553(16) .
C7 Li8 2.72(3) 2_755
C8 C16 1.514(17) .
C9 C17 1.507(17) .
C10 C18 1.579(17) 2_866
C11 C19 1.536(18) .
C13 C20 1.577(17) .
C14 C1 1.551(16) 2_655
C15 O60 1.248(15) 2_866
C15 C6 1.542(17) 2_866
C15 Li3 2.62(4) 1_655
C18 C10 1.579(17) 2_866
C20 O38 1.222(14) 2_655
Li1 O50 1.92(3) 1_445
Li1 O53 1.94(3) 1_445
Li2 O83 1.94(3) 2_656
Li2 O75 1.98(3) 2_656
Li3 O60 1.96(4) 2_766
Li3 C15 2.62(4) 1_455
Li4 O65 1.95(4) 1_445
Li4 O81 2.05(4) 1_655
Li5 O23 1.89(2) 2_766
Li5 O69 2.04(2) 2_766
Li5 K7 3.57(2) 2_766
Li7 O51 1.95(3) 1_445
Li7 O70 2.01(3) 1_445
Li7 K4 3.21(2) 1_445
Li8 O47 1.93(3) 2_755
Li8 O68 1.93(3) 2_755
Li8 O78 1.99(3) 2_866
Li8 C7 2.72(3) 2_755
Li8 K1 3.86(3) 2_755
